data_2222475
loop_
_publ_author_name
'Lo, Kong Mun'
'Ng, Seik Weng'

_publ_section_title
;
 Dichloridobis(2-methylquinolin-8-olato-\k^2^<i>N</i>,<i>O</i>)tin(IV)
;
_journal_coeditor_code TK2467
_journal_issue 7
_journal_name_full 'Acta Crystallographica Section E'
_journal_page_first m719
_journal_paper_doi 10.1107/S1600536809020340
_journal_volume 65
_journal_year 2009
_chemical_formula_iupac '[Sn (C10 H8 N O)2 Cl2]'
_chemical_formula_moiety 'C20 H16 Cl2 N2 O2 Sn'
_chemical_formula_sum 'C20 H16 Cl2 N2 O2 Sn'
_chemical_formula_weight 505.94
_chemical_name_systematic
;
Dichloridobis(2-methylquinolin-8-olato-\k^2^<i>N</i>,<i>O</i>)tin(IV)
;
_space_group_IT_number 2
_symmetry_cell_setting triclinic
_symmetry_space_group_name_Hall '-P 1'
_symmetry_space_group_name_H-M 'P -1'
_atom_sites_solution_hydrogens geom
_atom_sites_solution_primary direct
_atom_sites_solution_secondary difmap
_audit_creation_method SHELXL-97
_cell_angle_alpha 94.5990(10)
_cell_angle_beta 90.2620(10)
_cell_angle_gamma 109.2360(10)
_cell_formula_units_Z 2
_cell_length_a 7.96510(10)
_cell_length_b 9.63360(10)
_cell_length_c 12.8337(2)
_cell_measurement_reflns_used 9941
_cell_measurement_temperature 133(2)
_cell_measurement_theta_max 28.2
_cell_measurement_theta_min 2.4
_cell_volume 926.29(2)
_computing_cell_refinement 'SAINT (Bruker, 2007)'
_computing_data_collection 'APEX2 (Bruker, 2007)'
_computing_data_reduction 'SAINT (Bruker, 2007)'
_computing_molecular_graphics 'X-SEED (Barbour, 2001)'
_computing_publication_material 'publCIF (Westrip, 2009)'
_computing_structure_refinement 'SHELXL97 (Sheldrick, 2008)'
_computing_structure_solution 'SHELXS97 (Sheldrick, 2008)'
_diffrn_ambient_temperature 133(2)
_diffrn_measured_fraction_theta_full 0.980
_diffrn_measured_fraction_theta_max 0.980
_diffrn_measurement_device_type 'Bruker SMART APEX'
_diffrn_measurement_method \w
_diffrn_radiation_monochromator graphite
_diffrn_radiation_source 'fine-focus sealed tube'
_diffrn_radiation_type MoK\a
_diffrn_radiation_wavelength 0.71073
_diffrn_reflns_av_R_equivalents 0.015
_diffrn_reflns_av_sigmaI/netI 0.026
_diffrn_reflns_limit_h_max 10
_diffrn_reflns_limit_h_min -10
_diffrn_reflns_limit_k_max 12
_diffrn_reflns_limit_k_min -12
_diffrn_reflns_limit_l_max 16
_diffrn_reflns_limit_l_min -16
_diffrn_reflns_number 7670
_diffrn_reflns_theta_full 27.5
_diffrn_reflns_theta_max 27.5
_diffrn_reflns_theta_min 1.6
_diffrn_standards_decay_% 0
_diffrn_standards_interval_count 0
_diffrn_standards_interval_time 0
_diffrn_standards_number 0
_exptl_absorpt_coefficient_mu 1.686
_exptl_absorpt_correction_T_max 0.920
_exptl_absorpt_correction_T_min 0.729
_exptl_absorpt_correction_type multi-scan
_exptl_absorpt_process_details '(SADABS; Sheldrick, 1996)'
_exptl_crystal_colour 'pale yellow'
_exptl_crystal_density_diffrn 1.814
_exptl_crystal_density_method 'not measured'
_exptl_crystal_description Prism
_exptl_crystal_F_000 500
_exptl_crystal_size_max 0.20
_exptl_crystal_size_mid 0.10
_exptl_crystal_size_min 0.05
_refine_diff_density_max 0.79
_refine_diff_density_min -0.34
_refine_ls_extinction_method none
_refine_ls_goodness_of_fit_ref 1.03
_refine_ls_hydrogen_treatment constr
_refine_ls_matrix_type full
_refine_ls_number_parameters 246
_refine_ls_number_reflns 4189
_refine_ls_number_restraints 0
_refine_ls_restrained_S_all 1.03
_refine_ls_R_factor_all 0.025
_refine_ls_R_factor_gt 0.023
_refine_ls_shift/su_max 0.001
_refine_ls_shift/su_mean 0.001
_refine_ls_structure_factor_coef Fsqd
_refine_ls_weighting_details 'calc w=1/[\s^2^(Fo^2^)+(0.0346P)^2^+0.4719P] where P=(Fo^2^+2Fc^2^)/3'
_refine_ls_weighting_scheme calc
_refine_ls_wR_factor_gt 0.059
_refine_ls_wR_factor_ref 0.060
_reflns_number_gt 3905
_reflns_number_total 4189
_reflns_threshold_expression I>2\s(I)
_cod_data_source_file tk2467.cif
_cod_data_source_block I
_cod_depositor_comments
;
The following automatic conversions were performed:
'_symmetry_cell_setting' value 'Triclinic' changed to 'triclinic'
according to '/home/saulius/struct/CIF-dictionaries/cif_core.dic'
dictionary named 'cif_core.dic' version 2.4.1 from
2010-06-29.

'_exptl_absorpt_correction_type' value 'Multi-scan' changed
to 'multi-scan' according to
'/home/saulius/struct/CIF-dictionaries/cif_core.dic' dictionary named
'cif_core.dic' version 2.4.1 from 2010-06-29.

Automatic conversion script
Id: cif_fix_enum 1527 2010-12-29 10:47:43Z saulius 

The following automatic conversions were performed:

'_symmetry_cell_setting' value 'Triclinic' changed to 'triclinic'
according to /home/saulius/struct/CIF-dictionaries/cif_core.dic
dictionary named 'cif_core.dic' version 2.4.1 from
2010-06-29.

'_exptl_absorpt_correction_type' value 'Multi-scan'
changed to 'multi-scan' according to
/home/saulius/struct/CIF-dictionaries/cif_core.dic dictionary named
'cif_core.dic' version 2.4.1 from 2010-06-29.

Automatic conversion script
Id: cif_fix_values 1715 2011-07-08 13:25:40Z adriana 
;
_cod_database_code 2222475
_cod_database_fobs_code 2222475

loop_
_symmetry_equiv_pos_as_xyz
'x, y, z'
'-x, -y, -z'

loop_
_atom_site_type_symbol
_atom_site_label
_atom_site_fract_x
_atom_site_fract_y
_atom_site_fract_z
_atom_site_U_iso_or_equiv
_atom_site_adp_type
_atom_site_calc_flag
_atom_site_refinement_flags
_atom_site_occupancy
_atom_site_disorder_assembly
_atom_site_disorder_group
Sn Sn1 0.276677(18) 0.727420(15) 0.279378(11) 0.01746(6) Uani d . 1 . .
Cl Cl1 0.03285(7) 0.77602(6) 0.20001(4) 0.02382(12) Uani d . 1 . .
Cl Cl2 0.24196(8) 0.82902(6) 0.44903(4) 0.02532(12) Uani d . 1 . .
N N1 0.4783(2) 0.6315(2) 0.34153(14) 0.0183(4) Uani d . 1 . .
N N2 0.3536(2) 0.6733(2) 0.11290(15) 0.0200(4) Uani d . 1 . .
O O1 0.1236(2) 0.51786(17) 0.29867(13) 0.0221(3) Uani d . 1 . .
O O2 0.4661(2) 0.91742(17) 0.25039(13) 0.0240(3) Uani d . 1 . .
C C1 0.7366(3) 0.8568(3) 0.37939(19) 0.0250(5) Uani d . 1 . .
H H1A 0.6522 0.9047 0.4057 0.038 Uiso calc R 1 . .
H H1B 0.7746 0.8885 0.3101 0.038 Uiso calc R 1 . .
H H1C 0.8406 0.8847 0.4275 0.038 Uiso calc R 1 . .
C C2 0.6490(3) 0.6930(3) 0.37157(17) 0.0200(4) Uani d . 1 . .
C C3 0.7488(3) 0.6025(3) 0.39744(19) 0.0247(5) Uani d . 1 . .
H H3 0.8709 0.6470 0.4177 0.030 Uiso calc R 1 . .
C C4 0.6739(3) 0.4537(3) 0.39396(19) 0.0260(5) Uani d . 1 . .
H H4 0.7444 0.3948 0.4093 0.031 Uiso calc R 1 . .
C C5 0.4912(3) 0.3865(3) 0.36755(17) 0.0225(5) Uani d . 1 . .
C C6 0.3986(4) 0.2331(3) 0.36603(19) 0.0283(5) Uani d . 1 . .
H H6 0.4603 0.1673 0.3807 0.034 Uiso calc R 1 . .
C C7 0.2184(4) 0.1802(3) 0.3431(2) 0.0311(6) Uani d . 1 . .
H H7 0.1567 0.0772 0.3419 0.037 Uiso calc R 1 . .
C C8 0.1239(3) 0.2753(3) 0.32133(19) 0.0272(5) Uani d . 1 . .
H H8 -0.0009 0.2360 0.3073 0.033 Uiso calc R 1 . .
C C9 0.2103(3) 0.4248(2) 0.32009(17) 0.0208(4) Uani d . 1 . .
C C10 0.3970(3) 0.4819(2) 0.34239(17) 0.0192(4) Uani d . 1 . .
C C11 0.1273(3) 0.4305(3) 0.0696(2) 0.0285(5) Uani d . 1 . .
H H11A 0.0424 0.4658 0.1094 0.043 Uiso calc R 1 . .
H H11B 0.1706 0.3684 0.1120 0.043 Uiso calc R 1 . .
H H11C 0.0685 0.3729 0.0053 0.043 Uiso calc R 1 . .
C C12 0.2808(3) 0.5597(3) 0.04230(18) 0.0228(5) Uani d . 1 . .
C C13 0.3471(4) 0.5605(3) -0.0607(2) 0.0302(5) Uani d . 1 . .
H H13 0.2915 0.4812 -0.1117 0.036 Uiso calc R 1 . .
C C14 0.4896(4) 0.6746(3) -0.0858(2) 0.0313(6) Uani d . 1 . .
H H14 0.5352 0.6729 -0.1540 0.038 Uiso calc R 1 . .
C C15 0.5713(3) 0.7955(3) -0.01254(19) 0.0269(5) Uani d . 1 . .
C C16 0.7162(3) 0.9198(3) -0.0338(2) 0.0348(6) Uani d . 1 . .
H H16 0.7712 0.9228 -0.0995 0.042 Uiso calc R 1 . .
C C17 0.7769(4) 1.0357(3) 0.0405(2) 0.0374(7) Uani d . 1 . .
H H17 0.8772 1.1177 0.0265 0.045 Uiso calc R 1 . .
C C18 0.6947(3) 1.0370(3) 0.1376(2) 0.0311(6) Uani d . 1 . .
H H18 0.7378 1.1204 0.1871 0.037 Uiso calc R 1 . .
C C19 0.5515(3) 0.9171(3) 0.16080(19) 0.0238(5) Uani d . 1 . .
C C20 0.4932(3) 0.7921(3) 0.08655(18) 0.0212(5) Uani d . 1 . .

loop_
_atom_site_aniso_label
_atom_site_aniso_U_11
_atom_site_aniso_U_22
_atom_site_aniso_U_33
_atom_site_aniso_U_12
_atom_site_aniso_U_13
_atom_site_aniso_U_23
Sn1 0.01921(8) 0.01482(8) 0.01839(9) 0.00572(6) 0.00134(6) 0.00120(6)
Cl1 0.0241(3) 0.0261(3) 0.0234(3) 0.0112(2) 0.0001(2) 0.0025(2)
Cl2 0.0310(3) 0.0255(3) 0.0213(3) 0.0128(2) 0.0006(2) -0.0018(2)
N1 0.0213(9) 0.0184(9) 0.0158(9) 0.0071(7) 0.0017(7) 0.0015(7)
N2 0.0210(9) 0.0214(9) 0.0193(9) 0.0091(8) 0.0002(7) 0.0034(8)
O1 0.0194(7) 0.0183(8) 0.0275(9) 0.0041(6) 0.0000(6) 0.0045(7)
O2 0.0267(8) 0.0169(8) 0.0258(9) 0.0037(6) 0.0018(7) 0.0016(7)
C1 0.0209(10) 0.0239(12) 0.0271(12) 0.0038(9) -0.0021(9) -0.0004(10)
C2 0.0215(10) 0.0230(11) 0.0152(10) 0.0067(9) 0.0024(8) 0.0019(9)
C3 0.0206(10) 0.0332(13) 0.0220(12) 0.0110(10) 0.0017(9) 0.0042(10)
C4 0.0322(12) 0.0309(13) 0.0214(12) 0.0187(11) 0.0019(9) 0.0048(10)
C5 0.0310(12) 0.0241(11) 0.0150(11) 0.0124(10) 0.0016(9) 0.0026(9)
C6 0.0436(14) 0.0219(12) 0.0236(12) 0.0161(11) -0.0004(10) 0.0035(10)
C7 0.0463(15) 0.0151(11) 0.0286(13) 0.0058(10) -0.0042(11) 0.0019(10)
C8 0.0304(12) 0.0218(12) 0.0260(13) 0.0036(10) -0.0031(10) 0.0040(10)
C9 0.0265(11) 0.0172(10) 0.0182(11) 0.0064(9) 0.0004(9) 0.0020(9)
C10 0.0262(11) 0.0173(10) 0.0144(10) 0.0080(9) 0.0014(8) 0.0005(8)
C11 0.0342(13) 0.0235(12) 0.0256(13) 0.0074(10) -0.0039(10) -0.0018(10)
C12 0.0259(11) 0.0239(11) 0.0216(12) 0.0123(9) -0.0006(9) 0.0010(9)
C13 0.0362(13) 0.0364(14) 0.0233(12) 0.0198(12) -0.0007(10) -0.0004(11)
C14 0.0365(13) 0.0439(15) 0.0199(12) 0.0213(12) 0.0050(10) 0.0065(11)
C15 0.0265(12) 0.0349(14) 0.0241(12) 0.0150(10) 0.0038(10) 0.0088(11)
C16 0.0294(13) 0.0446(16) 0.0329(15) 0.0120(12) 0.0106(11) 0.0184(13)
C17 0.0258(12) 0.0406(16) 0.0446(17) 0.0049(11) 0.0063(11) 0.0231(14)
C18 0.0285(12) 0.0271(13) 0.0349(14) 0.0035(10) -0.0028(11) 0.0110(11)
C19 0.0219(10) 0.0247(12) 0.0257(12) 0.0076(9) 0.0000(9) 0.0090(10)
C20 0.0194(10) 0.0242(11) 0.0223(12) 0.0091(9) 0.0005(8) 0.0073(9)

loop_
_atom_type_symbol
_atom_type_description
_atom_type_scat_dispersion_real
_atom_type_scat_dispersion_imag
_atom_type_scat_source
C C 0.0033 0.0016 'International Tables Vol C Tables 4.2.6.8 and 6.1.1.4'
H H 0.0000 0.0000 'International Tables Vol C Tables 4.2.6.8 and 6.1.1.4'
N N 0.0061 0.0033 'International Tables Vol C Tables 4.2.6.8 and 6.1.1.4'
O O 0.0106 0.0060 'International Tables Vol C Tables 4.2.6.8 and 6.1.1.4'
Cl Cl 0.1484 0.1585 'International Tables Vol C Tables 4.2.6.8 and 6.1.1.4'
Sn Sn -0.6537 1.4246 'International Tables Vol C Tables 4.2.6.8 and 6.1.1.4'

loop_
_geom_angle_atom_site_label_1
_geom_angle_atom_site_label_2
_geom_angle_atom_site_label_3
_geom_angle_site_symmetry_1
_geom_angle_site_symmetry_3
_geom_angle
_geom_angle_publ_flag
O2 Sn1 O1 . . 168.37(6) ?
O2 Sn1 N1 . . 92.76(7) ?
O1 Sn1 N1 . . 78.04(6) ?
O2 Sn1 N2 . . 77.90(7) ?
O1 Sn1 N2 . . 94.63(7) ?
N1 Sn1 N2 . . 88.77(6) ?
O2 Sn1 Cl2 . . 90.74(5) ?
O1 Sn1 Cl2 . . 96.53(5) ?
N1 Sn1 Cl2 . . 91.39(5) ?
N2 Sn1 Cl2 . . 168.62(5) ?
O2 Sn1 Cl1 . . 97.04(5) ?
O1 Sn1 Cl1 . . 91.31(5) ?
N1 Sn1 Cl1 . . 167.95(5) ?
N2 Sn1 Cl1 . . 86.47(5) ?
Cl2 Sn1 Cl1 . . 95.46(2) ?
C2 N1 C10 . . 119.95(19) ?
C2 N1 Sn1 . . 132.09(15) ?
C10 N1 Sn1 . . 107.93(14) ?
C12 N2 C20 . . 120.0(2) ?
C12 N2 Sn1 . . 132.03(15) ?
C20 N2 Sn1 . . 107.76(15) ?
C9 O1 Sn1 . . 116.18(13) ?
C19 O2 Sn1 . . 116.82(15) ?
C2 C1 H1A . . 109.5 ?
C2 C1 H1B . . 109.5 ?
H1A C1 H1B . . 109.5 ?
C2 C1 H1C . . 109.5 ?
H1A C1 H1C . . 109.5 ?
H1B C1 H1C . . 109.5 ?
N1 C2 C3 . . 119.7(2) ?
N1 C2 C1 . . 120.9(2) ?
C3 C2 C1 . . 119.4(2) ?
C4 C3 C2 . . 121.4(2) ?
C4 C3 H3 . . 119.3 ?
C2 C3 H3 . . 119.3 ?
C3 C4 C5 . . 119.9(2) ?
C3 C4 H4 . . 120.0 ?
C5 C4 H4 . . 120.0 ?
C4 C5 C6 . . 124.3(2) ?
C4 C5 C10 . . 116.5(2) ?
C6 C5 C10 . . 119.2(2) ?
C7 C6 C5 . . 119.4(2) ?
C7 C6 H6 . . 120.3 ?
C5 C6 H6 . . 120.3 ?
C6 C7 C8 . . 121.4(2) ?
C6 C7 H7 . . 119.3 ?
C8 C7 H7 . . 119.3 ?
C9 C8 C7 . . 120.7(2) ?
C9 C8 H8 . . 119.7 ?
C7 C8 H8 . . 119.7 ?
O1 C9 C8 . . 121.9(2) ?
O1 C9 C10 . . 119.2(2) ?
C8 C9 C10 . . 118.9(2) ?
N1 C10 C5 . . 122.3(2) ?
N1 C10 C9 . . 117.31(19) ?
C5 C10 C9 . . 120.4(2) ?
C12 C11 H11A . . 109.5 ?
C12 C11 H11B . . 109.5 ?
H11A C11 H11B . . 109.5 ?
C12 C11 H11C . . 109.5 ?
H11A C11 H11C . . 109.5 ?
H11B C11 H11C . . 109.5 ?
N2 C12 C13 . . 120.3(2) ?
N2 C12 C11 . . 120.5(2) ?
C13 C12 C11 . . 119.2(2) ?
C14 C13 C12 . . 120.0(3) ?
C14 C13 H13 . . 120.0 ?
C12 C13 H13 . . 120.0 ?
C13 C14 C15 . . 121.2(2) ?
C13 C14 H14 . . 119.4 ?
C15 C14 H14 . . 119.4 ?
C16 C15 C20 . . 119.3(2) ?
C16 C15 C14 . . 124.4(2) ?
C20 C15 C14 . . 116.2(2) ?
C17 C16 C15 . . 119.5(2) ?
C17 C16 H16 . . 120.2 ?
C15 C16 H16 . . 120.2 ?
C16 C17 C18 . . 121.7(2) ?
C16 C17 H17 . . 119.1 ?
C18 C17 H17 . . 119.1 ?
C19 C18 C17 . . 120.2(3) ?
C19 C18 H18 . . 119.9 ?
C17 C18 H18 . . 119.9 ?
O2 C19 C18 . . 121.6(2) ?
O2 C19 C20 . . 119.7(2) ?
C18 C19 C20 . . 118.7(2) ?
N2 C20 C15 . . 122.2(2) ?
N2 C20 C19 . . 117.4(2) ?
C15 C20 C19 . . 120.3(2) ?

loop_
_geom_bond_atom_site_label_1
_geom_bond_atom_site_label_2
_geom_bond_site_symmetry_2
_geom_bond_distance
_geom_bond_publ_flag
Sn1 O2 . 2.0149(16) ?
Sn1 O1 . 2.0211(16) ?
Sn1 N1 . 2.2703(18) ?
Sn1 N2 . 2.2925(19) ?
Sn1 Cl2 . 2.3700(6) ?
Sn1 Cl1 . 2.3846(5) ?
N1 C2 . 1.332(3) ?
N1 C10 . 1.373(3) ?
N2 C12 . 1.332(3) ?
N2 C20 . 1.374(3) ?
O1 C9 . 1.342(3) ?
O2 C19 . 1.339(3) ?
C1 C2 . 1.496(3) ?
C1 H1A . 0.9800 ?
C1 H1B . 0.9800 ?
C1 H1C . 0.9800 ?
C2 C3 . 1.415(3) ?
C3 C4 . 1.356(4) ?
C3 H3 . 0.9500 ?
C4 C5 . 1.411(3) ?
C4 H4 . 0.9500 ?
C5 C6 . 1.416(3) ?
C5 C10 . 1.418(3) ?
C6 C7 . 1.377(4) ?
C6 H6 . 0.9500 ?
C7 C8 . 1.406(3) ?
C7 H7 . 0.9500 ?
C8 C9 . 1.379(3) ?
C8 H8 . 0.9500 ?
C9 C10 . 1.424(3) ?
C11 C12 . 1.495(3) ?
C11 H11A . 0.9800 ?
C11 H11B . 0.9800 ?
C11 H11C . 0.9800 ?
C12 C13 . 1.425(3) ?
C13 C14 . 1.356(4) ?
C13 H13 . 0.9500 ?
C14 C15 . 1.408(4) ?
C14 H14 . 0.9500 ?
C15 C16 . 1.409(4) ?
C15 C20 . 1.416(3) ?
C16 C17 . 1.364(4) ?
C16 H16 . 0.9500 ?
C17 C18 . 1.411(4) ?
C17 H17 . 0.9500 ?
C18 C19 . 1.384(3) ?
C18 H18 . 0.9500 ?
C19 C20 . 1.420(3) ?

loop_
_geom_torsion_atom_site_label_1
_geom_torsion_atom_site_label_2
_geom_torsion_atom_site_label_3
_geom_torsion_atom_site_label_4
_geom_torsion_site_symmetry_1
_geom_torsion_site_symmetry_2
_geom_torsion_site_symmetry_3
_geom_torsion_site_symmetry_4
_geom_torsion
_geom_torsion_publ_flag
O2 Sn1 N1 C2 . . . . 14.7(2) ?
O1 Sn1 N1 C2 . . . . -172.5(2) ?
N2 Sn1 N1 C2 . . . . 92.5(2) ?
Cl2 Sn1 N1 C2 . . . . -76.09(19) ?
Cl1 Sn1 N1 C2 . . . . 159.21(17) ?
O2 Sn1 N1 C10 . . . . -163.29(14) ?
O1 Sn1 N1 C10 . . . . 9.52(14) ?
N2 Sn1 N1 C10 . . . . -85.47(14) ?
Cl2 Sn1 N1 C10 . . . . 105.91(13) ?
Cl1 Sn1 N1 C10 . . . . -18.8(3) ?
O2 Sn1 N2 C12 . . . . -170.0(2) ?
O1 Sn1 N2 C12 . . . . 19.05(19) ?
N1 Sn1 N2 C12 . . . . 96.95(19) ?
Cl2 Sn1 N2 C12 . . . . -172.14(17) ?
Cl1 Sn1 N2 C12 . . . . -71.98(19) ?
O2 Sn1 N2 C20 . . . . 4.49(13) ?
O1 Sn1 N2 C20 . . . . -166.49(13) ?
N1 Sn1 N2 C20 . . . . -88.60(14) ?
Cl2 Sn1 N2 C20 . . . . 2.3(3) ?
Cl1 Sn1 N2 C20 . . . . 102.47(13) ?
O2 Sn1 O1 C9 . . . . 28.5(4) ?
N1 Sn1 O1 C9 . . . . -9.83(15) ?
N2 Sn1 O1 C9 . . . . 77.92(16) ?
Cl2 Sn1 O1 C9 . . . . -99.87(15) ?
Cl1 Sn1 O1 C9 . . . . 164.49(15) ?
O1 Sn1 O2 C19 . . . . 44.7(4) ?
N1 Sn1 O2 C19 . . . . 82.07(16) ?
N2 Sn1 O2 C19 . . . . -6.07(15) ?
Cl2 Sn1 O2 C19 . . . . 173.50(15) ?
Cl1 Sn1 O2 C19 . . . . -90.91(15) ?
C10 N1 C2 C3 . . . . 4.3(3) ?
Sn1 N1 C2 C3 . . . . -173.52(15) ?
C10 N1 C2 C1 . . . . -175.1(2) ?
Sn1 N1 C2 C1 . . . . 7.1(3) ?
N1 C2 C3 C4 . . . . -1.0(3) ?
C1 C2 C3 C4 . . . . 178.4(2) ?
C2 C3 C4 C5 . . . . -2.2(4) ?
C3 C4 C5 C6 . . . . -177.2(2) ?
C3 C4 C5 C10 . . . . 2.1(3) ?
C4 C5 C6 C7 . . . . 177.4(2) ?
C10 C5 C6 C7 . . . . -1.8(3) ?
C5 C6 C7 C8 . . . . -0.2(4) ?
C6 C7 C8 C9 . . . . 1.5(4) ?
Sn1 O1 C9 C8 . . . . -171.26(18) ?
Sn1 O1 C9 C10 . . . . 8.9(3) ?
C7 C8 C9 O1 . . . . 179.4(2) ?
C7 C8 C9 C10 . . . . -0.7(4) ?
C2 N1 C10 C5 . . . . -4.4(3) ?
Sn1 N1 C10 C5 . . . . 173.84(17) ?
C2 N1 C10 C9 . . . . 173.6(2) ?
Sn1 N1 C10 C9 . . . . -8.2(2) ?
C4 C5 C10 N1 . . . . 1.2(3) ?
C6 C5 C10 N1 . . . . -179.5(2) ?
C4 C5 C10 C9 . . . . -176.7(2) ?
C6 C5 C10 C9 . . . . 2.6(3) ?
O1 C9 C10 N1 . . . . 0.5(3) ?
C8 C9 C10 N1 . . . . -179.3(2) ?
O1 C9 C10 C5 . . . . 178.6(2) ?
C8 C9 C10 C5 . . . . -1.3(3) ?
C20 N2 C12 C13 . . . . 0.0(3) ?
Sn1 N2 C12 C13 . . . . 173.93(16) ?
C20 N2 C12 C11 . . . . -179.3(2) ?
Sn1 N2 C12 C11 . . . . -5.4(3) ?
N2 C12 C13 C14 . . . . 2.7(3) ?
C11 C12 C13 C14 . . . . -178.0(2) ?
C12 C13 C14 C15 . . . . -1.8(4) ?
C13 C14 C15 C16 . . . . -178.1(2) ?
C13 C14 C15 C20 . . . . -1.6(3) ?
C20 C15 C16 C17 . . . . -1.1(4) ?
C14 C15 C16 C17 . . . . 175.2(2) ?
C15 C16 C17 C18 . . . . -2.1(4) ?
C16 C17 C18 C19 . . . . 1.8(4) ?
Sn1 O2 C19 C18 . . . . -173.95(17) ?
Sn1 O2 C19 C20 . . . . 7.0(3) ?
C17 C18 C19 O2 . . . . -177.2(2) ?
C17 C18 C19 C20 . . . . 1.9(3) ?
C12 N2 C20 C15 . . . . -3.7(3) ?
Sn1 N2 C20 C15 . . . . -178.95(17) ?
C12 N2 C20 C19 . . . . 172.74(19) ?
Sn1 N2 C20 C19 . . . . -2.5(2) ?
C16 C15 C20 N2 . . . . -178.9(2) ?
C14 C15 C20 N2 . . . . 4.4(3) ?
C16 C15 C20 C19 . . . . 4.7(3) ?
C14 C15 C20 C19 . . . . -171.9(2) ?
O2 C19 C20 N2 . . . . -2.5(3) ?
C18 C19 C20 N2 . . . . 178.4(2) ?
O2 C19 C20 C15 . . . . 174.04(19) ?
C18 C19 C20 C15 . . . . -5.1(3) ?
